data_4061979
_journal_name_full Organometallics
_journal_year 2003
_chemical_formula_sum 'C30 H32 F6 O10 P2 S2 Sn2'
_chemical_formula_weight 1030.00
_space_group_IT_number 2
_symmetry_cell_setting triclinic
_symmetry_space_group_name_Hall '-P 1'
_symmetry_space_group_name_H-M 'P -1'
_cell_angle_alpha 75.6310(10)
_cell_angle_beta 81.2300(10)
_cell_angle_gamma 80.1600(10)
_cell_formula_units_Z 2
_cell_length_a 10.7613(6)
_cell_length_b 12.5211(7)
_cell_length_c 15.5313(8)
_cell_measurement_temperature 293(2)
_cell_volume 1984.13(19)
_diffrn_ambient_temperature 293(2)
_exptl_crystal_density_diffrn 1.724
_cod_depositor_comments
;
The following automatic conversions were performed:
'_symmetry_cell_setting' value 'Triclinic' changed to 'triclinic'
according to '/home/saulius/struct/CIF-dictionaries/cif_core.dic'
dictionary named 'cif_core.dic' version 2.4.1 from 2010-06-29.

Automatic conversion script
Id: cif_fix_enum 1527 2010-12-29 10:47:43Z saulius 
;
_cod_database_code 4061979

loop_
_symmetry_equiv_pos_as_xyz
'x, y, z'
'-x, -y, -z'

loop_
_atom_site_label
_atom_site_type_symbol
_atom_site_fract_x
_atom_site_fract_y
_atom_site_fract_z
_atom_site_U_iso_or_equiv
_atom_site_adp_type
_atom_site_occupancy
_atom_site_symmetry_multiplicity
_atom_site_calc_flag
_atom_site_refinement_flags
_atom_site_disorder_assembly
_atom_site_disorder_group
C1 C 0.3138(5) 1.2338(5) 0.0660(4) 0.0802(15) Uani 1 1 d . . .
C2 C -0.5844(6) 0.6731(5) 0.1760(5) 0.0885(17) Uani 1 1 d . . .
C65 C 0.0219(4) 0.5981(3) 0.2864(3) 0.0594(10) Uani 1 1 d . . .
H15 H 0.0732 0.6179 0.3214 0.071 Uiso 1 1 calc R . .
C20 C -0.2128(4) 1.2485(3) 0.1572(3) 0.0489(9) Uani 1 1 d . . .
C25 C -0.3275(5) 1.3168(4) 0.1432(4) 0.0700(12) Uani 1 1 d . . .
H21 H -0.3973 1.3085 0.1864 0.084 Uiso 1 1 calc R . .
C21 C -0.1111(5) 1.2637(4) 0.0916(3) 0.0711(13) Uani 1 1 d . . .
H20 H -0.0333 1.2197 0.1007 0.085 Uiso 1 1 calc R . .
C22 C -0.1231(7) 1.3434(5) 0.0125(4) 0.0991(19) Uani 1 1 d . . .
H24 H -0.0544 1.3512 -0.0318 0.119 Uiso 1 1 calc R . .
C23 C -0.2345(8) 1.4094(5) -0.0002(4) 0.0931(19) Uani 1 1 d . . .
H23 H -0.2419 1.4635 -0.0531 0.112 Uiso 1 1 calc R . .
C24 C -0.3368(6) 1.3979(5) 0.0636(4) 0.0850(16) Uani 1 1 d . . .
H22 H -0.4130 1.4444 0.0540 0.102 Uiso 1 1 calc R . .
C30 C 0.1272(4) 0.9670(4) 0.3799(3) 0.0580(10) Uani 1 1 d . . .
H41A H 0.0518 0.9871 0.4175 0.087 Uiso 1 1 calc R . .
H41B H 0.1796 1.0252 0.3661 0.087 Uiso 1 1 calc R . .
H41C H 0.1732 0.8991 0.4104 0.087 Uiso 1 1 calc R . .
C40 C 0.0860(6) 0.9117(5) 0.1344(4) 0.0856(16) Uani 1 1 d . . .
H40A H 0.1522 0.8512 0.1282 0.128 Uiso 1 1 calc R . .
H40B H 0.1035 0.9769 0.0893 0.128 Uiso 1 1 calc R . .
H40C H 0.0062 0.8920 0.1277 0.128 Uiso 1 1 calc R . .
C54 C -0.3483(6) 0.5982(5) 0.5422(5) 0.105(2) Uani 1 1 d . . .
H12 H -0.3888 0.5351 0.5573 0.126 Uiso 1 1 calc R . .
C60 C -0.0974(3) 0.6588(3) 0.2731(3) 0.0466(8) Uani 1 1 d . . .
C61 C -0.1712(4) 0.6274(4) 0.2211(3) 0.0647(12) Uani 1 1 d . . .
H14 H -0.2513 0.6669 0.2120 0.078 Uiso 1 1 calc R . .
C62 C -0.1280(5) 0.5389(4) 0.1826(4) 0.0794(15) Uani 1 1 d . . .
H18 H -0.1781 0.5193 0.1468 0.095 Uiso 1 1 calc R . .
C63 C -0.0111(5) 0.4790(4) 0.1968(4) 0.0743(14) Uani 1 1 d . . .
H17 H 0.0171 0.4179 0.1715 0.089 Uiso 1 1 calc R . .
C64 C 0.0640(5) 0.5081(4) 0.2475(4) 0.0714(13) Uani 1 1 d . . .
H16 H 0.1438 0.4675 0.2561 0.086 Uiso 1 1 calc R . .
C70 C -0.5078(4) 0.9426(4) 0.3766(3) 0.0608(11) Uani 1 1 d . . .
H43A H -0.5843 0.9949 0.3769 0.091 Uiso 1 1 calc R . .
H43B H -0.4566 0.9516 0.4192 0.091 Uiso 1 1 calc R . .
H43C H -0.5290 0.8682 0.3925 0.091 Uiso 1 1 calc R . .
C80 C -0.3633(5) 1.0151(4) 0.1105(3) 0.0711(13) Uani 1 1 d . . .
H42A H -0.2729 1.0041 0.0954 0.107 Uiso 1 1 calc R . .
H42B H -0.3958 1.0919 0.0887 0.107 Uiso 1 1 calc R . .
H42C H -0.4013 0.9694 0.0835 0.107 Uiso 1 1 calc R . .
O1 O -0.0714(3) 1.0731(2) 0.2450(2) 0.0622(8) Uani 1 1 d . . .
O2 O -0.0424(3) 0.8290(2) 0.3328(2) 0.0593(7) Uani 1 1 d . . .
O3 O -0.2501(3) 0.8503(2) 0.2662(2) 0.0597(7) Uani 1 1 d . . .
O4 O -0.3121(3) 1.0858(2) 0.2831(2) 0.0593(7) Uani 1 1 d . . .
O5 O 0.2145(5) 1.0797(4) 0.1775(3) 0.1252(18) Uani 1 1 d . . .
O6 O 0.2074(4) 1.2508(4) 0.2201(3) 0.1219(18) Uani 1 1 d . . .
O7 O 0.4030(3) 1.1282(3) 0.2127(2) 0.0815(10) Uani 1 1 d . . .
O8 O -0.5164(4) 0.8329(4) 0.2195(3) 0.1042(14) Uani 1 1 d . . .
O9 O -0.5467(4) 0.6665(4) 0.3331(3) 0.0886(13) Uani 0.85 1 d P A 1
O10 O -0.7262(4) 0.7907(4) 0.2758(3) 0.0928(12) Uani 1 1 d . . .
F1 F 0.2114(4) 1.2789(4) 0.0303(3) 0.1431(18) Uani 1 1 d . . .
F2 F 0.3781(4) 1.1639(4) 0.0196(3) 0.1457(18) Uani 1 1 d . . .
F3 F 0.3831(5) 1.3113(4) 0.0562(3) 0.156(2) Uani 1 1 d . . .
F4 F -0.6269(4) 0.7428(5) 0.1008(3) 0.1298(16) Uani 1 1 d . A .
F5 F -0.6528(5) 0.5914(4) 0.2023(4) 0.1483(19) Uani 1 1 d . . .
F6 F -0.4674(4) 0.6319(4) 0.1537(3) 0.1246(14) Uani 1 1 d . . .
S1 S 0.28141(10) 1.16762(10) 0.18183(7) 0.0593(3) Uani 1 1 d . . .
S2 S -0.59658(12) 0.74816(11) 0.26200(9) 0.0520(3) Uani 0.85 1 d P A 1
S2' S -0.6053(9) 0.7900(8) 0.2035(7) 0.071(2) Uiso 0.15 1 d P A -1
O9' O -0.618(4) 0.842(4) 0.120(3) 0.153(13) Uiso 0.15 1 d P A -1
C10 C -0.1949(3) 1.2132(3) 0.3471(3) 0.0451(8) Uani 1 1 d . . .
C11 C -0.3045(4) 1.2345(4) 0.4031(3) 0.0620(11) Uani 1 1 d . . .
H2 H -0.3789 1.2109 0.3960 0.074 Uiso 1 1 calc R . .
C12 C -0.3049(5) 1.2903(5) 0.4691(3) 0.0770(14) Uani 1 1 d . . .
H3 H -0.3791 1.3042 0.5064 0.092 Uiso 1 1 calc R . .
C13 C -0.1956(6) 1.3251(4) 0.4796(3) 0.0750(14) Uani 1 1 d . . .
H4 H -0.1960 1.3624 0.5245 0.090 Uiso 1 1 calc R . .
C14 C -0.0861(5) 1.3061(4) 0.4251(3) 0.0683(12) Uani 1 1 d . . .
H5 H -0.0125 1.3306 0.4327 0.082 Uiso 1 1 calc R . .
C15 C -0.0854(4) 1.2498(3) 0.3583(3) 0.0570(10) Uani 1 1 d . . .
H6 H -0.0110 1.2366 0.3210 0.068 Uiso 1 1 calc R . .
C50 C -0.2279(4) 0.7259(3) 0.4342(3) 0.0526(9) Uani 1 1 d . . .
C51 C -0.2306(5) 0.7859(5) 0.4980(4) 0.0804(15) Uani 1 1 d . . .
H8 H -0.1890 0.8484 0.4838 0.097 Uiso 1 1 calc R . .
C52 C -0.2931(7) 0.7551(7) 0.5815(4) 0.100(2) Uani 1 1 d . . .
H9 H -0.2984 0.7987 0.6228 0.120 Uiso 1 1 calc R . .
C53 C -0.3481(6) 0.6597(7) 0.6042(4) 0.103(2) Uani 1 1 d . . .
H10 H -0.3858 0.6361 0.6624 0.124 Uiso 1 1 calc R . .
C55 C -0.2875(5) 0.6318(4) 0.4570(4) 0.0795(15) Uani 1 1 d . . .
H11 H -0.2866 0.5905 0.4146 0.095 Uiso 1 1 calc R . .
P1 P -0.19638(9) 1.14555(8) 0.25879(7) 0.0443(2) Uani 1 1 d . . .
P2 P -0.15357(9) 0.77447(8) 0.32337(7) 0.0457(2) Uani 1 1 d . . .
Sn1 Sn 0.07718(2) 0.94444(2) 0.261387(18) 0.04561(9) Uani 1 1 d . . .
Sn2 Sn -0.40653(2) 0.97137(2) 0.248663(17) 0.04260(9) Uani 1 1 d . A .

loop_
_atom_site_aniso_label
_atom_site_aniso_U_11
_atom_site_aniso_U_22
_atom_site_aniso_U_33
_atom_site_aniso_U_23
_atom_site_aniso_U_13
_atom_site_aniso_U_12
C1 0.070(3) 0.091(4) 0.069(3) 0.003(3) -0.008(3) -0.015(3)
C2 0.078(4) 0.096(4) 0.110(5) -0.056(4) 0.008(3) -0.030(3)
C65 0.048(2) 0.047(2) 0.085(3) -0.016(2) -0.015(2) -0.0017(17)
C20 0.054(2) 0.0410(19) 0.056(2) -0.0136(17) -0.0119(17) -0.0114(16)
C25 0.066(3) 0.063(3) 0.082(3) -0.013(2) -0.023(2) -0.001(2)
C21 0.072(3) 0.066(3) 0.067(3) -0.008(2) 0.004(2) -0.009(2)
C22 0.126(6) 0.089(4) 0.069(3) 0.001(3) -0.001(3) -0.015(4)
C23 0.145(6) 0.073(4) 0.066(3) -0.003(3) -0.040(4) -0.021(4)
C24 0.095(4) 0.065(3) 0.098(4) -0.012(3) -0.053(4) 0.005(3)
C30 0.058(2) 0.057(2) 0.064(3) -0.014(2) -0.0149(19) -0.0147(19)
C40 0.092(4) 0.097(4) 0.075(3) -0.038(3) -0.016(3) 0.002(3)
C54 0.105(5) 0.080(4) 0.115(5) -0.006(4) 0.026(4) -0.026(4)
C60 0.0395(18) 0.0378(18) 0.061(2) -0.0078(16) -0.0060(16) -0.0071(14)
C61 0.058(3) 0.056(3) 0.087(3) -0.025(2) -0.024(2) -0.001(2)
C62 0.091(4) 0.068(3) 0.093(4) -0.036(3) -0.019(3) -0.017(3)
C63 0.078(3) 0.054(3) 0.092(4) -0.030(3) 0.009(3) -0.012(2)
C64 0.059(3) 0.048(2) 0.101(4) -0.016(2) -0.003(2) 0.004(2)
C70 0.048(2) 0.070(3) 0.063(3) -0.014(2) 0.0057(19) -0.016(2)
C80 0.072(3) 0.077(3) 0.056(3) -0.013(2) -0.004(2) 0.006(2)
O1 0.0536(17) 0.0443(15) 0.086(2) -0.0141(14) -0.0117(15) 0.0033(13)
O2 0.0515(16) 0.0482(15) 0.082(2) -0.0128(14) -0.0114(14) -0.0164(12)
O3 0.0532(16) 0.0485(16) 0.0721(19) -0.0089(14) -0.0139(14) 0.0061(13)
O4 0.0521(16) 0.0530(16) 0.079(2) -0.0170(14) -0.0079(14) -0.0223(13)
O5 0.156(4) 0.125(4) 0.100(3) 0.015(3) -0.014(3) -0.096(3)
O6 0.112(3) 0.140(4) 0.109(3) -0.066(3) -0.021(3) 0.059(3)
O7 0.066(2) 0.092(3) 0.076(2) -0.0144(19) -0.0153(17) 0.0194(19)
O8 0.129(3) 0.100(3) 0.109(3) -0.042(2) -0.002(3) -0.071(3)
O9 0.089(3) 0.102(3) 0.062(2) -0.007(2) -0.016(2) 0.011(3)
O10 0.071(2) 0.111(3) 0.093(3) -0.042(2) -0.0065(19) 0.022(2)
F1 0.096(3) 0.204(5) 0.091(2) 0.035(3) -0.033(2) 0.003(3)
F2 0.161(4) 0.192(5) 0.074(2) -0.051(3) 0.003(2) 0.020(4)
F3 0.173(4) 0.149(4) 0.137(4) 0.038(3) -0.015(3) -0.101(4)
F4 0.128(3) 0.191(5) 0.082(2) -0.049(3) -0.027(2) -0.012(3)
F5 0.164(4) 0.137(4) 0.182(4) -0.084(3) 0.024(3) -0.095(3)
F6 0.094(3) 0.149(4) 0.146(3) -0.096(3) 0.012(2) 0.007(2)
S1 0.0522(6) 0.0633(6) 0.0563(6) -0.0079(5) -0.0009(5) -0.0047(5)
S2 0.0539(7) 0.0528(7) 0.0539(7) -0.0203(6) -0.0050(5) -0.0095(5)
C10 0.0460(19) 0.0370(18) 0.052(2) -0.0048(15) -0.0081(16) -0.0095(15)
C11 0.055(2) 0.068(3) 0.066(3) -0.019(2) -0.001(2) -0.016(2)
C12 0.076(3) 0.084(4) 0.070(3) -0.029(3) 0.011(3) -0.009(3)
C13 0.108(4) 0.061(3) 0.060(3) -0.018(2) -0.017(3) -0.012(3)
C14 0.076(3) 0.061(3) 0.079(3) -0.020(2) -0.026(3) -0.018(2)
C15 0.049(2) 0.053(2) 0.073(3) -0.017(2) -0.0064(19) -0.0137(18)
C50 0.044(2) 0.048(2) 0.064(2) -0.0105(18) -0.0107(17) -0.0021(17)
C51 0.084(4) 0.094(4) 0.075(3) -0.032(3) -0.017(3) -0.018(3)
C52 0.105(5) 0.125(6) 0.071(4) -0.036(4) -0.016(3) 0.003(4)
C53 0.090(4) 0.121(6) 0.071(4) -0.001(4) 0.006(3) 0.015(4)
C55 0.085(4) 0.064(3) 0.085(4) -0.016(3) 0.019(3) -0.026(3)
P1 0.0389(5) 0.0350(4) 0.0594(6) -0.0098(4) -0.0062(4) -0.0075(4)
P2 0.0411(5) 0.0343(5) 0.0633(6) -0.0101(4) -0.0119(4) -0.0062(4)
Sn1 0.03745(14) 0.04396(15) 0.05761(17) -0.01376(11) -0.00814(11) -0.00613(10)
Sn2 0.03542(13) 0.04091(14) 0.05224(16) -0.01000(11) -0.00641(10) -0.00717(10)

loop_
_geom_bond_atom_site_label_1
_geom_bond_atom_site_label_2
_geom_bond_distance
_geom_bond_site_symmetry_2
_geom_bond_publ_flag
C1 F1 1.287(6) . ?
C1 F3 1.288(7) . ?
C1 F2 1.311(7) . ?
C1 S1 1.793(5) . ?
C2 F6 1.305(6) . ?
C2 F5 1.309(7) . ?
C2 F4 1.363(8) . ?
C2 S2' 1.595(11) . ?
C2 S2 1.792(6) . ?
C65 C60 1.393(5) . ?
C65 C64 1.386(6) . ?
C20 C21 1.381(6) . ?
C20 C25 1.389(6) . ?
C20 P1 1.783(4) . ?
C25 C24 1.397(7) . ?
C21 C22 1.385(7) . ?
C22 C23 1.346(9) . ?
C23 C24 1.366(9) . ?
C30 Sn1 2.090(4) . ?
C40 Sn1 2.097(5) . ?
C54 C53 1.375(10) . ?
C54 C55 1.382(8) . ?
C60 C61 1.377(6) . ?
C60 P2 1.786(4) . ?
C61 C62 1.368(6) . ?
C62 C63 1.369(7) . ?
C63 C64 1.357(7) . ?
C70 Sn2 2.094(4) . ?
C80 Sn2 2.079(4) . ?
O1 P1 1.506(3) . ?
O1 Sn1 2.063(3) . ?
O2 P2 1.517(3) . ?
O2 Sn1 2.093(3) . ?
O3 P2 1.515(3) . ?
O3 Sn2 2.066(3) . ?
O4 P1 1.512(3) . ?
O4 Sn2 2.102(3) . ?
O5 S1 1.434(4) . ?
O5 Sn1 2.433(4) . ?
O6 S1 1.397(4) . ?
O7 S1 1.427(3) . ?
O8 S2' 1.257(10) . ?
O8 S2 1.448(4) . ?
O8 Sn2 2.421(3) . ?
O9 S2 1.409(4) . ?
O10 S2 1.409(4) . ?
O10 S2' 1.584(10) . ?
F4 O9' 1.36(4) . ?
F4 S2' 1.891(11) . ?
S2 S2' 0.940(10) . ?
S2' O9' 1.31(4) . ?
C10 C11 1.383(6) . ?
C10 C15 1.384(5) . ?
C10 P1 1.785(4) . ?
C11 C12 1.375(7) . ?
C12 C13 1.366(7) . ?
C13 C14 1.364(7) . ?
C14 C15 1.391(6) . ?
C50 C55 1.381(6) . ?
C50 C51 1.379(6) . ?
C50 P2 1.789(4) . ?
C51 C52 1.363(8) . ?
C52 C53 1.367(10) . ?
